data_7031451
loop_
_publ_author_name
'Phillips, Nicholas'
'Tang, Christina Y.'
'Tirfoin, R\'emi'
'Kelly, Michael J.'
'Thompson, Amber L.'
'Gutmann, Matthias J.'
'Aldridge, Simon'

_publ_section_title
;
 Modulating reactivity in iridium bis(N-heterocyclic carbene) complexes:
 influence of ring size on E-H bond activation chemistry.
;
_journal_issue 32
_journal_name_full 'Dalton transactions (Cambridge, England : 2003)'
_journal_page_first 12288
_journal_page_last 12298
_journal_paper_doi 10.1039/c4dt01398k
_journal_volume 43
_journal_year 2014
_chemical_formula_moiety '0.65(C44 H62 B Ir N5), 0.35(C44 H64 B Ir N5), C32 H12 B F24'
_chemical_formula_sum 'C76 H74.7 B2 F24 Ir N5'
_chemical_formula_weight 1727.96
_chemical_melting_point ?
_space_group_IT_number 2
_symmetry_cell_setting triclinic
_symmetry_space_group_name_Hall '-P 1'
_symmetry_space_group_name_H-M 'P -1'
_atom_sites_solution_hydrogens geom
_atom_sites_solution_primary direct
_atom_sites_solution_secondary difmap
_audit_creation_method SHELXL-97
_cell_angle_alpha 88.275(19)
_cell_angle_beta 70.175(17)
_cell_angle_gamma 87.82(2)
_cell_formula_units_Z 2
_cell_length_a 12.689(3)
_cell_length_b 17.5549(16)
_cell_length_c 17.948(4)
_cell_measurement_reflns_used 1100
_cell_measurement_temperature 100(2)
_cell_volume 3757.7(13)
_computing_cell_refinement SXD2001
_computing_data_collection SXD2001
_computing_data_reduction SXD2001
_computing_structure_refinement 'SHELXL-97 (Sheldrick, 1997)'
_computing_structure_solution 'Refinement of known model'
_diffrn_ambient_temperature 100(2)
_diffrn_measured_fraction_theta_full 0.027
_diffrn_measured_fraction_theta_max 0.027
_diffrn_measurement_device_type 'SXD at ISIS neutron source'
_diffrn_measurement_method 'time-of-flight Laue diffraction'
_diffrn_radiation_monochromator none
_diffrn_radiation_source 'ISIS spallation neutron source'
_diffrn_radiation_type Neutron
_diffrn_radiation_wavelength Laue
_diffrn_reflns_av_R_equivalents 0.0000
_diffrn_reflns_av_sigmaI/netI 0.1570
_diffrn_reflns_limit_h_max 21
_diffrn_reflns_limit_h_min -24
_diffrn_reflns_limit_k_max 33
_diffrn_reflns_limit_k_min -27
_diffrn_reflns_limit_l_max 26
_diffrn_reflns_limit_l_min -27
_diffrn_reflns_number 7639
_diffrn_reflns_theta_full 84.73
_diffrn_reflns_theta_max 84.73
_diffrn_reflns_theta_min 9.17
_diffrn_standards_decay_% 0
_diffrn_standards_interval_count 0
_diffrn_standards_interval_time 0
_diffrn_standards_number 0
_exptl_absorpt_coefficient_mu '3.59353 + 0.589577 * lambda'
_exptl_absorpt_correction_T_max 0.7174
_exptl_absorpt_correction_T_min 0.4149
_exptl_absorpt_correction_type numerical
_exptl_absorpt_process_details
;
Calculated using custom ISIS software program SXD-2001.
;
_exptl_crystal_colour clear_intense_yellow
_exptl_crystal_density_diffrn 1.527
_exptl_crystal_density_meas ?
_exptl_crystal_density_method 'not measured'
_exptl_crystal_description block
_exptl_crystal_F_000 859
_exptl_crystal_size_max 6.0
_exptl_crystal_size_mid 3.0
_exptl_crystal_size_min 2.0
_refine_diff_density_max 1.256
_refine_diff_density_min -1.129
_refine_diff_density_rms 0.256
_refine_ls_extinction_coef 0.000536(19)
_refine_ls_extinction_expression Fc^*^=kFc[1+0.001xFc^2^\l^3^/sin(2\q)]^-1/4^
_refine_ls_extinction_method SHELXL
_refine_ls_goodness_of_fit_ref 1.084
_refine_ls_hydrogen_treatment mixed
_refine_ls_matrix_type full
_refine_ls_number_parameters 1480
_refine_ls_number_reflns 7639
_refine_ls_number_restraints 4446
_refine_ls_restrained_S_all 0.879
_refine_ls_R_factor_all 0.1060
_refine_ls_R_factor_gt 0.0937
_refine_ls_shift/su_max 0.007
_refine_ls_shift/su_mean 0.002
_refine_ls_structure_factor_coef Fsqd
_refine_ls_weighting_details 'calc w=1/[\s^2^(Fo^2^)+(0.1436P)^2^+0.0000P] where P=(Fo^2^+2Fc^2^)/3'
_refine_ls_weighting_scheme calc
_refine_ls_wR_factor_gt 0.2053
_refine_ls_wR_factor_ref 0.2162
_reflns_number_gt 6529
_reflns_number_total 7639
_reflns_threshold_expression >2sigma(I)
_cod_data_source_file c4dt01398k1.cif
_cod_data_source_block 11-and-12(Neutron)
_cod_depositor_comments
;
The following automatic conversions were performed:

'_chemical_melting_point' value 'not measured' was changed to '?' -
the value is undefined or not given.

'_symmetry_cell_setting' value
'Triclinic' changed to 'triclinic' according to
/usr/data/users/saulius/crontab/automatic-downloads/rss-feeds/RSC/lib/dictionaries/cif_core.dic
dictionary named 'cif_core.dic' version 2.4.2 from 2011-04-26.

Automatic conversion script
Id: cif_fix_values 2281 2013-09-26 08:29:07Z andrius 

 Adding full bibliography for 7031443--7031451.cif.

The following automatic conversions were performed:

'_exptl_crystal_density_meas' value 'not measured' was changed to '?'
- the value is perceived as not measured.

Automatic conversion script
Id: cif_fix_values 3008 2015-01-20 13:52:24Z robertas 
;
_cod_original_cell_volume 3757.7(14)
_cod_original_sg_symbol_H-M P-1
_cod_original_formula_sum 'C76 H74.70 B2 F24 Ir N5'
_cod_database_code 7031451

loop_
_symmetry_equiv_pos_as_xyz
'x, y, z'
'-x, -y, -z'

loop_
_atom_site_label
_atom_site_type_symbol
_atom_site_fract_x
_atom_site_fract_y
_atom_site_fract_z
_atom_site_U_iso_or_equiv
_atom_site_adp_type
_atom_site_occupancy
_atom_site_symmetry_multiplicity
_atom_site_calc_flag
_atom_site_refinement_flags
_atom_site_disorder_assembly
_atom_site_disorder_group
Ir1 Ir 0.5215(4) 0.6793(2) 0.2419(2) 0.0109(11) Uani 1 1 d U . .
C2 C 0.4902(6) 0.6645(4) 0.3603(3) 0.0102(15) Uani 1 1 d U B .
N3 N 0.4541(4) 0.7176(3) 0.4172(2) 0.0124(12) Uani 1 1 d U . .
C4 C 0.4552(7) 0.6908(4) 0.4961(3) 0.0138(12) Uani 1 1 d U B .
C5 C 0.4874(7) 0.6066(4) 0.4811(3) 0.0138(12) Uani 1 1 d U . .
N6 N 0.5146(5) 0.6008(3) 0.3949(2) 0.0145(12) Uani 1 1 d U B .
C7 C 0.5549(6) 0.5291(4) 0.3582(3) 0.0103(14) Uani 1 1 d U . .
C8 C 0.4789(6) 0.4762(4) 0.3517(3) 0.0103(14) Uani 1 1 d U B .
C9 C 0.3562(6) 0.4946(4) 0.3782(4) 0.0174(19) Uani 1 1 d DU . .
C10 C 0.5201(6) 0.4058(4) 0.3198(4) 0.0155(16) Uani 1 1 d U . .
C11 C 0.6342(6) 0.3881(4) 0.2942(4) 0.0144(16) Uani 1 1 d U B .
C12 C 0.7075(6) 0.4415(4) 0.3010(4) 0.0130(16) Uani 1 1 d U . .
C13 C 0.6711(6) 0.5130(4) 0.3336(4) 0.0111(15) Uani 1 1 d U B .
C14 C 0.7492(8) 0.5719(5) 0.3398(5) 0.019(2) Uani 1 1 d U . .
C15 C 0.6787(6) 0.3125(4) 0.2553(3) 0.020(2) Uani 1 1 d DU . .
C16 C 0.4300(6) 0.7961(4) 0.4026(3) 0.0110(14) Uani 1 1 d U B .
C17 C 0.5209(6) 0.8436(4) 0.3660(3) 0.0111(14) Uani 1 1 d U . .
C18 C 0.6421(7) 0.8194(4) 0.3507(4) 0.0205(18) Uani 1 1 d DU B .
C19 C 0.4971(7) 0.9176(4) 0.3451(4) 0.0161(15) Uani 1 1 d U B .
C20 C 0.3858(7) 0.9453(4) 0.3623(4) 0.0177(16) Uani 1 1 d U . .
C21 C 0.2988(8) 0.8969(4) 0.4062(4) 0.0221(18) Uani 1 1 d U B .
C22 C 0.3210(6) 0.8220(4) 0.4255(4) 0.0180(17) Uani 1 1 d U . .
C23 C 0.2237(6) 0.7749(4) 0.4713(4) 0.028(2) Uani 1 1 d DU B .
C24 C 0.3609(7) 1.0253(4) 0.3378(4) 0.029(2) Uani 1 1 d DU B .
C25 C 0.5879(6) 0.6882(4) 0.1213(3) 0.0103(16) Uani 1 1 d U B .
N26 N 0.6703(4) 0.7342(3) 0.0803(2) 0.0156(12) Uani 1 1 d U . .
C27 C 0.7012(7) 0.7284(5) -0.0058(4) 0.0204(18) Uani 1 1 d U B .
C28 C 0.6393(7) 0.6574(4) -0.0140(4) 0.0177(18) Uani 1 1 d U . .
N29 N 0.5643(5) 0.6446(3) 0.0677(2) 0.0153(13) Uani 1 1 d U B .
C30 C 0.4957(6) 0.5803(4) 0.0909(3) 0.0134(14) Uani 1 1 d U . .
C31 C 0.5347(6) 0.5143(4) 0.1162(3) 0.0129(14) Uani 1 1 d U B .
C32 C 0.6569(6) 0.5013(4) 0.1070(3) 0.0188(17) Uani 1 1 d DU . .
C33 C 0.4586(7) 0.4570(4) 0.1509(3) 0.0163(16) Uani 1 1 d U . .
C34 C 0.3460(6) 0.4650(4) 0.1612(4) 0.0162(16) Uani 1 1 d U B .
C35 C 0.3100(7) 0.5298(4) 0.1274(4) 0.0201(17) Uani 1 1 d U . .
C36 C 0.3835(7) 0.5882(4) 0.0911(4) 0.0179(15) Uani 1 1 d U B .
C37 C 0.3436(7) 0.6567(5) 0.0563(5) 0.040(2) Uani 1 1 d DU . .
C38 C 0.2654(6) 0.4054(4) 0.2069(3) 0.027(2) Uani 1 1 d DU . .
C39 C 0.7211(7) 0.7918(4) 0.1108(3) 0.0174(14) Uani 1 1 d U B .
C40 C 0.6733(7) 0.8660(4) 0.1212(4) 0.0232(16) Uani 1 1 d U . .
C41 C 0.5640(8) 0.8850(4) 0.1093(4) 0.037(2) Uani 1 1 d DU B .
C42 C 0.7300(8) 0.9227(5) 0.1449(4) 0.0307(18) Uani 1 1 d U B .
C43 C 0.8301(8) 0.9043(5) 0.1575(4) 0.033(2) Uani 1 1 d U . .
C44 C 0.8913(7) 0.9668(5) 0.1806(4) 0.051(3) Uani 1 1 d DU B .
C45 C 0.8722(8) 0.8309(5) 0.1486(4) 0.0292(19) Uani 1 1 d U B .
C46 C 0.8201(7) 0.7733(4) 0.1252(4) 0.0201(16) Uani 1 1 d U . .
C47 C 0.8650(9) 0.6923(5) 0.1175(5) 0.029(2) Uani 1 1 d U B .
F56 F 0.8995(9) 0.5487(6) 0.9422(5) 0.037(3) Uani 1 1 d U . .
C57 C 0.9982(7) 0.5651(5) 0.8878(4) 0.0244(18) Uani 1 1 d U . .
F58 F 0.9999(10) 0.5273(6) 0.8221(5) 0.039(3) Uani 1 1 d U . .
F59 F 1.0734(11) 0.5286(6) 0.9119(6) 0.043(3) Uani 1 1 d U . .
C60 C 1.0169(6) 0.6480(4) 0.8728(4) 0.0170(15) Uani 1 1 d U . .
C61 C 0.9826(6) 0.6853(4) 0.8136(3) 0.0126(15) Uani 1 1 d U . .
C62 C 0.9972(6) 0.7636(4) 0.7978(3) 0.0122(13) Uani 1 1 d U . .
C63 C 1.0424(6) 0.8024(4) 0.8454(3) 0.0180(16) Uani 1 1 d U . .
C64 C 1.0743(7) 0.7660(5) 0.9048(4) 0.0236(16) Uani 1 1 d U . .
C65 C 1.0637(7) 0.6869(5) 0.9181(4) 0.0223(17) Uani 1 1 d U . .
C66 C 1.1268(8) 0.8110(5) 0.9508(4) 0.033(2) Uani 1 1 d U . .
F67 F 1.0703(11) 0.8755(7) 0.9780(6) 0.046(3) Uani 1 1 d U . .
F68 F 1.1314(12) 0.7740(8) 1.0157(6) 0.053(3) Uani 1 1 d U . .
F69 F 1.2267(11) 0.8337(9) 0.9081(6) 0.072(4) Uani 1 1 d U . .
B70 B 0.9564(7) 0.8102(5) 0.7304(4) 0.0098(14) Uani 1 1 d U . .
C71 C 1.0475(6) 0.8742(4) 0.6831(4) 0.0121(15) Uani 1 1 d U . .
C72 C 1.1620(6) 0.8627(4) 0.6705(4) 0.0148(16) Uani 1 1 d U . .
C73 C 1.2427(6) 0.9138(4) 0.6268(4) 0.0145(14) Uani 1 1 d U . .
C74 C 1.2113(6) 0.9789(4) 0.5941(4) 0.0177(16) Uani 1 1 d U . .
C75 C 1.0981(7) 0.9911(4) 0.6042(5) 0.0273(17) Uani 1 1 d U . .
C76 C 1.0184(7) 0.9380(4) 0.6486(4) 0.0180(16) Uani 1 1 d U . .
C77 C 1.0634(9) 1.0638(5) 0.5703(6) 0.048(2) Uani 1 1 d U . .
C81 C 1.3632(6) 0.8992(4) 0.6193(4) 0.0163(15) Uani 1 1 d U . .
F82 F 1.4317(8) 0.9458(6) 0.5664(5) 0.029(3) Uani 1 1 d U . .
F83 F 1.3782(7) 0.9075(5) 0.6882(5) 0.020(2) Uani 1 1 d U . .
F84 F 1.3978(8) 0.8283(5) 0.5952(5) 0.026(2) Uani 1 1 d U . .
C85 C 0.8366(6) 0.8523(4) 0.7829(3) 0.0135(15) Uani 1 1 d U . .
C86 C 0.7315(6) 0.8197(4) 0.7959(3) 0.0153(16) Uani 1 1 d U . .
C87 C 0.6303(6) 0.8533(4) 0.8442(4) 0.0170(16) Uani 1 1 d U . .
C88 C 0.6306(7) 0.9211(4) 0.8829(4) 0.0195(18) Uani 1 1 d U . .
C89 C 0.7332(6) 0.9530(4) 0.8712(4) 0.0211(17) Uani 1 1 d U A .
C90 C 0.8326(6) 0.9218(4) 0.8211(4) 0.0167(17) Uani 1 1 d U . .
C91 C 0.7367(7) 1.0257(4) 0.9111(4) 0.031(2) Uani 1 1 d DU . .
C95 C 0.5225(7) 0.8173(5) 0.8567(5) 0.032(2) Uani 1 1 d U . .
C99 C 0.9450(6) 0.7547(4) 0.6619(3) 0.0106(14) Uani 1 1 d U . .
C100 C 1.0189(7) 0.6923(4) 0.6349(4) 0.0145(15) Uani 1 1 d U . .
C101 C 1.0118(6) 0.6453(4) 0.5754(3) 0.0143(14) Uani 1 1 d U . .
C104 C 0.8633(6) 0.7698(4) 0.6241(3) 0.0118(14) Uani 1 1 d U . .
C105 C 0.7701(7) 0.7360(5) 0.5273(4) 0.0238(16) Uani 1 1 d U . .
C109 C 1.0874(7) 0.5773(4) 0.5522(4) 0.0203(16) Uani 1 1 d U . .
F110 F 1.0456(10) 0.5182(6) 0.5976(6) 0.043(3) Uani 1 1 d U . .
F111 F 1.1880(8) 0.5893(6) 0.5558(5) 0.031(2) Uani 1 1 d U . .
F112 F 1.1043(9) 0.5554(6) 0.4783(5) 0.032(3) Uani 1 1 d U . .
C114 C 0.9298(7) 0.6596(4) 0.5408(4) 0.0175(15) Uani 1 1 d U . .
C115 C 0.8578(6) 0.7229(4) 0.5651(4) 0.0163(14) Uani 1 1 d U . .
F200 F 0.6963(11) 0.6805(7) 0.5446(8) 0.054(3) Uani 1 1 d U . .
F201 F 0.7157(11) 0.8028(7) 0.5423(7) 0.048(3) Uani 1 1 d U . .
F202 F 0.8146(11) 0.7350(8) 0.4484(6) 0.050(3) Uani 1 1 d U . .
F300 F 0.6402(13) 1.0385(11) 0.9720(11) 0.040(4) Uani 0.67(2) 1 d PDU A 1
F301 F 0.752(2) 1.0852(8) 0.8607(9) 0.047(4) Uani 0.67(2) 1 d PDU A 1
F302 F 0.8155(16) 1.0199(10) 0.9451(12) 0.046(4) Uani 0.67(2) 1 d PDU A 1
F310 F 0.641(2) 1.068(2) 0.940(3) 0.040(5) Uani 0.33(2) 1 d PDU A 2
F311 F 0.818(3) 1.0759(18) 0.877(2) 0.039(6) Uani 0.33(2) 1 d PDU A 2
F312 F 0.762(3) 1.016(2) 0.9775(14) 0.039(4) Uani 0.33(2) 1 d PDU A 2
F400 F 1.1288(12) 1.0746(8) 0.4962(8) 0.072(4) Uani 1 1 d U . .
F401 F 1.0765(14) 1.1229(8) 0.6082(10) 0.086(4) Uani 1 1 d U . .
F402 F 0.9578(13) 1.0646(9) 0.5738(10) 0.093(4) Uani 1 1 d U . .
F500 F 0.5342(11) 0.7492(7) 0.8246(8) 0.065(4) Uani 1 1 d U . .
F501 F 0.4579(10) 0.8605(8) 0.8278(8) 0.063(3) Uani 1 1 d U . .
F502 F 0.4637(9) 0.8060(7) 0.9319(6) 0.051(3) Uani 1 1 d U . .
B600 B 0.3539(16) 0.6953(12) 0.2553(10) 0.029(3) Uiso 0.650(13) 1 d PU B 1
N601 N 0.2384(9) 0.7093(6) 0.2764(6) 0.041(2) Uiso 0.650(13) 1 d PDU B 1
C602 C 0.1795(11) 0.7866(8) 0.2822(7) 0.040(3) Uiso 0.650(13) 1 d PDU B 1
C603 C 0.1580(11) 0.6456(8) 0.2873(7) 0.041(4) Uiso 0.650(13) 1 d PDU B 1
B610 B 0.365(3) 0.726(2) 0.2277(19) 0.029(4) Uiso 0.350(13) 1 d PU B 2
N611 N 0.2529(16) 0.7409(11) 0.2964(12) 0.038(4) Uiso 0.350(13) 1 d PDU B 2
C612 C 0.174(2) 0.6743(15) 0.3038(15) 0.054(7) Uiso 0.350(13) 1 d PDU B 2
C613 C 0.206(2) 0.8159(15) 0.2758(14) 0.055(7) Uiso 0.350(13) 1 d PDU B 2
H12 H 0.6033(15) 0.6113(10) 0.2329(8) 0.041(5) Uani 1 1 d . . .
H11 H 0.6306(16) 0.7165(13) 0.2402(9) 0.059(7) Uani 1 1 d . . .
H41 H 0.5200(17) 0.7208(10) 0.5096(9) 0.040(4) Uani 1 1 d . . .
H42 H 0.3733(14) 0.7005(9) 0.5425(8) 0.034(3) Uani 1 1 d . . .
H51 H 0.5621(17) 0.5888(10) 0.4994(9) 0.040(4) Uani 1 1 d . . .
H52 H 0.4200(14) 0.5700(8) 0.5124(8) 0.034(3) Uani 1 1 d . . .
H91 H 0.312(3) 0.4579(17) 0.3513(17) 0.045(4) Uiso 0.44(2) 1 d PD C 1
H92 H 0.323(3) 0.4836(19) 0.4423(6) 0.045(4) Uiso 0.44(2) 1 d PD C 1
H93 H 0.331(3) 0.5537(8) 0.3691(19) 0.045(4) Uiso 0.44(2) 1 d PD C 1
H94 H 0.305(2) 0.4437(10) 0.3882(15) 0.045(4) Uiso 0.56(2) 1 d PD C 2
H95 H 0.320(2) 0.5302(13) 0.4305(11) 0.045(4) Uiso 0.56(2) 1 d PD C 2
H96 H 0.341(2) 0.5259(14) 0.3286(11) 0.045(4) Uiso 0.56(2) 1 d PD C 2
H101 H 0.4635(12) 0.3641(8) 0.3136(9) 0.027(3) Uani 1 1 d . . .
H121 H 0.7997(12) 0.4273(8) 0.2790(8) 0.027(3) Uani 1 1 d . . .
H141 H 0.8368(18) 0.5513(14) 0.3096(11) 0.064(7) Uani 1 1 d . . .
H142 H 0.7446(16) 0.5813(10) 0.3992(10) 0.048(6) Uani 1 1 d . . .
H143 H 0.7384(17) 0.6247(10) 0.3117(11) 0.054(6) Uani 1 1 d . . .
H151 H 0.7705(8) 0.311(3) 0.232(3) 0.040(3) Uiso 0.32(6) 1 d PD D 1
H152 H 0.653(5) 0.2651(18) 0.298(2) 0.040(3) Uiso 0.32(6) 1 d PD D 1
H153 H 0.651(5) 0.300(3) 0.206(2) 0.040(3) Uiso 0.32(6) 1 d PD D 1
H154 H 0.7612(13) 0.2958(16) 0.2579(17) 0.040(3) Uiso 0.68(6) 1 d PD D 2
H155 H 0.6221(19) 0.2657(11) 0.2817(16) 0.040(3) Uiso 0.68(6) 1 d PD D 2
H156 H 0.686(3) 0.3155(15) 0.1926(7) 0.040(3) Uiso 0.68(6) 1 d PD D 2
H181 H 0.657(4) 0.833(3) 0.4059(14) 0.044(4) Uiso 0.35(2) 1 d PD E 1
H182 H 0.677(5) 0.7597(19) 0.337(2) 0.044(4) Uiso 0.35(2) 1 d PD E 1
H183 H 0.699(5) 0.855(2) 0.3048(18) 0.044(4) Uiso 0.35(2) 1 d PD E 1
H184 H 0.683(3) 0.8596(13) 0.3755(14) 0.044(4) Uiso 0.65(2) 1 d PD E 2
H185 H 0.652(3) 0.7628(12) 0.3764(14) 0.044(4) Uiso 0.65(2) 1 d PD E 2
H186 H 0.691(2) 0.8152(15) 0.2868(10) 0.044(4) Uiso 0.65(2) 1 d PD E 2
H191 H 0.5635(15) 0.9562(10) 0.3134(10) 0.042(4) Uani 1 1 d . . .
H211 H 0.2148(16) 0.9167(10) 0.4215(10) 0.042(4) Uani 1 1 d . . .
H231 H 0.1476(18) 0.7937(18) 0.460(2) 0.040(3) Uiso 0.53(6) 1 d PD F 1
H232 H 0.207(3) 0.782(3) 0.5348(6) 0.040(3) Uiso 0.53(6) 1 d PD F 1
H233 H 0.237(2) 0.7138(7) 0.461(2) 0.040(3) Uiso 0.53(6) 1 d PD F 1
H234 H 0.1400(14) 0.8021(17) 0.485(3) 0.040(3) Uiso 0.47(6) 1 d PD F 2
H235 H 0.229(3) 0.754(3) 0.5279(15) 0.040(3) Uiso 0.47(6) 1 d PD F 2
H236 H 0.226(3) 0.7252(18) 0.435(2) 0.040(3) Uiso 0.47(6) 1 d PD F 2
H241 H 0.303(2) 1.0267(19) 0.3046(18) 0.068(5) Uiso 0.60(3) 1 d PD G 1
H242 H 0.329(3) 1.0662(15) 0.3857(13) 0.068(5) Uiso 0.60(3) 1 d PD G 1
H243 H 0.4409(16) 1.0467(18) 0.2983(16) 0.068(5) Uiso 0.60(3) 1 d PD G 1
H244 H 0.2720(12) 1.042(3) 0.354(3) 0.068(5) Uiso 0.40(3) 1 d PD G 2
H245 H 0.396(4) 1.061(2) 0.372(2) 0.068(5) Uiso 0.40(3) 1 d PD G 2
H246 H 0.401(4) 1.042(3) 0.2755(9) 0.068(5) Uiso 0.40(3) 1 d PD G 2
H271 H 0.6790(15) 0.7779(10) -0.0317(8) 0.034(3) Uani 1 1 d . . .
H272 H 0.7935(15) 0.7185(9) -0.0346(8) 0.040(4) Uani 1 1 d . . .
H281 H 0.5900(16) 0.6672(9) -0.0528(8) 0.034(3) Uani 1 1 d . . .
H282 H 0.6920(14) 0.6074(10) -0.0357(8) 0.040(4) Uani 1 1 d . . .
H321 H 0.668(2) 0.4552(10) 0.1463(12) 0.050(4) Uiso 0.63(2) 1 d PD H 1
H322 H 0.698(2) 0.5515(10) 0.1183(14) 0.050(4) Uiso 0.63(2) 1 d PD H 1
H323 H 0.705(2) 0.4846(14) 0.0463(7) 0.050(4) Uiso 0.63(2) 1 d PD H 1
H324 H 0.659(4) 0.497(2) 0.1676(10) 0.050(4) Uiso 0.37(2) 1 d PD H 2
H325 H 0.717(3) 0.5444(17) 0.076(2) 0.050(4) Uiso 0.37(2) 1 d PD H 2
H326 H 0.688(3) 0.4465(12) 0.079(2) 0.050(4) Uiso 0.37(2) 1 d PD H 2
H331 H 0.4897(16) 0.4029(10) 0.1762(9) 0.038(3) Uani 1 1 d . . .
H351 H 0.2221(17) 0.5363(10) 0.1333(9) 0.038(3) Uani 1 1 d . . .
H371 H 0.2557(15) 0.644(3) 0.067(3) 0.057(5) Uiso 0.40(3) 1 d PD I 1
H372 H 0.343(4) 0.7060(17) 0.092(2) 0.057(5) Uiso 0.40(3) 1 d PD I 1
H373 H 0.380(4) 0.674(3) -0.0059(9) 0.057(5) Uiso 0.40(3) 1 d PD I 1
H374 H 0.2539(10) 0.6712(18) 0.0810(18) 0.057(5) Uiso 0.60(3) 1 d PD I 2
H375 H 0.389(2) 0.7095(11) 0.0509(19) 0.057(5) Uiso 0.60(3) 1 d PD I 2
H376 H 0.361(2) 0.6385(19) -0.0048(9) 0.057(5) Uiso 0.60(3) 1 d PD I 2
H381 H 0.1833(14) 0.4332(13) 0.2359(18) 0.036(3) Uiso 0.55(4) 1 d PD J 1
H382 H 0.291(2) 0.3768(16) 0.2530(15) 0.036(3) Uiso 0.55(4) 1 d PD J 1
H383 H 0.253(3) 0.3619(13) 0.1686(12) 0.036(3) Uiso 0.55(4) 1 d PD J 1
H384 H 0.206(3) 0.4277(17) 0.2616(14) 0.036(3) Uiso 0.45(4) 1 d PD J 2
H385 H 0.314(2) 0.3581(14) 0.222(2) 0.036(3) Uiso 0.45(4) 1 d PD J 2
H386 H 0.219(3) 0.383(2) 0.1714(16) 0.036(3) Uiso 0.45(4) 1 d PD J 2
H411 H 0.534(3) 0.9439(8) 0.1240(19) 0.066(5) Uiso 0.59(3) 1 d PD K 1
H412 H 0.570(3) 0.8767(19) 0.0477(8) 0.066(5) Uiso 0.59(3) 1 d PD K 1
H413 H 0.497(2) 0.8486(15) 0.1465(16) 0.066(5) Uiso 0.59(3) 1 d PD K 1
H414 H 0.559(4) 0.9401(13) 0.080(3) 0.066(5) Uiso 0.41(3) 1 d PD K 2
H415 H 0.540(4) 0.841(2) 0.076(2) 0.066(5) Uiso 0.41(3) 1 d PD K 2
H416 H 0.499(3) 0.886(3) 0.1679(13) 0.066(5) Uiso 0.41(3) 1 d PD K 2
H421 H 0.6942(17) 0.9768(13) 0.1512(10) 0.055(5) Uani 1 1 d . . .
H441 H 0.908(4) 0.954(2) 0.2355(15) 0.057(4) Uiso 0.51(4) 1 d PD L 1
H442 H 0.971(2) 0.978(2) 0.1344(17) 0.057(4) Uiso 0.51(4) 1 d PD L 1
H443 H 0.839(2) 1.0193(12) 0.190(3) 0.057(4) Uiso 0.51(4) 1 d PD L 1
H444 H 0.955(3) 0.945(2) 0.204(3) 0.057(4) Uiso 0.49(4) 1 d PD L 1
H445 H 0.934(3) 1.002(2) 0.1284(14) 0.057(4) Uiso 0.49(4) 1 d PD L 1
H446 H 0.835(3) 1.0047(19) 0.225(2) 0.057(4) Uiso 0.49(4) 1 d PD L 1
H451 H 0.9545(18) 0.8124(11) 0.1593(10) 0.055(5) Uani 1 1 d . . .
H471 H 0.9475(19) 0.6887(11) 0.1228(14) 0.063(7) Uani 1 1 d . . .
H472 H 0.8772(18) 0.6676(11) 0.0608(11) 0.050(5) Uani 1 1 d . . .
H473 H 0.8113(18) 0.6527(10) 0.1606(11) 0.057(6) Uani 1 1 d . . .
H61 H 0.9454(15) 0.6529(9) 0.7797(8) 0.036(3) Uani 1 1 d . . .
H63 H 1.0550(15) 0.8639(10) 0.8356(8) 0.036(3) Uani 1 1 d . . .
H65 H 1.0934(15) 0.6569(10) 0.9612(9) 0.036(3) Uani 1 1 d . . .
H72 H 1.1925(14) 0.8095(10) 0.6969(9) 0.036(3) Uani 1 1 d . . .
H74 H 1.2728(14) 1.0189(9) 0.5580(9) 0.036(3) Uani 1 1 d . . .
H76 H 0.9343(15) 0.9482(10) 0.6551(9) 0.036(3) Uani 1 1 d . . .
H86 H 0.7280(13) 0.7655(9) 0.7670(8) 0.031(3) Uani 1 1 d . . .
H88 H 0.5546(14) 0.9470(9) 0.9199(8) 0.031(3) Uani 1 1 d . . .
H90 H 0.9134(13) 0.9471(9) 0.8146(8) 0.031(3) Uani 1 1 d . . .
H100 H 1.0844(16) 0.6805(9) 0.6594(8) 0.033(3) Uani 1 1 d . . .
H104 H 0.8084(15) 0.8170(10) 0.6393(8) 0.033(3) Uani 1 1 d . . .
H114 H 0.9241(14) 0.6212(9) 0.4940(8) 0.033(3) Uani 1 1 d . . .
H60A H 0.413(3) 0.7571(16) 0.2528(15) 0.031(4) Uiso 0.650(13) 1 d P B 1
H60B H 0.398(2) 0.6279(15) 0.2440(14) 0.031(4) Uiso 0.650(13) 1 d P B 1
H62A H 0.113(2) 0.789(2) 0.3374(12) 0.074(4) Uiso 0.650(13) 1 d PD B 1
H62B H 0.239(2) 0.8279(17) 0.2792(15) 0.074(4) Uiso 0.650(13) 1 d PD B 1
H62C H 0.146(3) 0.796(2) 0.2358(13) 0.074(4) Uiso 0.650(13) 1 d PD B 1
H63A H 0.096(2) 0.6503(18) 0.3442(12) 0.074(4) Uiso 0.650(13) 1 d PD B 1
H63B H 0.204(2) 0.5934(13) 0.2826(17) 0.074(4) Uiso 0.650(13) 1 d PD B 1
H63C H 0.120(2) 0.6488(19) 0.2429(13) 0.074(4) Uiso 0.650(13) 1 d PD B 1
H60C H 0.390(5) 0.660(3) 0.237(3) 0.031(4) Uiso 0.350(13) 1 d P B 2
H60D H 0.437(5) 0.769(3) 0.241(3) 0.031(4) Uiso 0.350(13) 1 d P B 2
H60E H 0.356(4) 0.743(2) 0.169(2) 0.029(9) Uiso 0.350(13) 1 d P B 2
H61A H 0.262(5) 0.731(3) 0.348(3) 0.045(12) Uiso 0.350(13) 1 d P B 2
H62D H 0.097(3) 0.691(3) 0.346(2) 0.074(4) Uiso 0.350(13) 1 d PD B 2
H62E H 0.203(5) 0.622(2) 0.323(3) 0.074(4) Uiso 0.350(13) 1 d PD B 2
H62F H 0.164(5) 0.667(3) 0.248(2) 0.074(4) Uiso 0.350(13) 1 d PD B 2
H63D H 0.137(3) 0.832(3) 0.326(2) 0.074(4) Uiso 0.350(13) 1 d PD B 2
H63E H 0.272(4) 0.854(3) 0.265(3) 0.074(4) Uiso 0.350(13) 1 d PD B 2
H63F H 0.179(4) 0.814(4) 0.226(2) 0.074(4) Uiso 0.350(13) 1 d PDU B 2

loop_
_atom_site_aniso_label
_atom_site_aniso_U_11
_atom_site_aniso_U_22
_atom_site_aniso_U_33
_atom_site_aniso_U_23
_atom_site_aniso_U_13
_atom_site_aniso_U_12
Ir1 0.015(3) 0.011(2) 0.0051(14) 0.0020(14) -0.0023(16) 0.0001(19)
C2 0.014(3) 0.008(3) 0.008(2) -0.002(2) -0.003(2) 0.004(3)
N3 0.021(3) 0.008(2) 0.0081(17) -0.0009(16) -0.0056(18) 0.0043(19)
C4 0.025(3) 0.013(2) 0.0057(17) -0.0010(16) -0.009(2) 0.006(2)
C5 0.025(3) 0.013(2) 0.0057(17) -0.0010(16) -0.009(2) 0.006(2)
N6 0.025(3) 0.008(2) 0.0082(17) 0.0036(15) -0.0031(19) 0.006(2)
C7 0.015(3) 0.009(3) 0.007(2) -0.002(2) -0.005(2) 0.005(2)
C8 0.013(3) 0.011(3) 0.008(2) 0.001(2) -0.006(2) 0.003(2)
C9 0.015(4) 0.013(4) 0.026(3) -0.005(3) -0.009(3) 0.003(3)
C10 0.016(3) 0.012(3) 0.014(3) 0.000(2) 0.000(3) 0.000(2)
C11 0.019(3) 0.004(3) 0.018(3) 0.000(2) -0.004(3) 0.004(2)
C12 0.013(3) 0.014(3) 0.015(3) -0.003(2) -0.008(3) 0.007(3)
C13 0.007(3) 0.010(3) 0.015(3) -0.001(2) -0.003(2) 0.005(2)
C14 0.022(5) 0.016(4) 0.022(4) 0.006(3) -0.011(4) -0.003(4)
C15 0.021(4) 0.012(4) 0.028(4) -0.009(3) -0.009(3) 0.012(3)
C16 0.016(3) 0.007(2) 0.006(2) 0.001(2) 0.001(2) 0.001(2)
C17 0.012(3) 0.012(3) 0.010(2) 0.000(2) -0.004(2) -0.005(2)
C18 0.015(4) 0.016(4) 0.031(4) 0.008(3) -0.009(3) 0.000(3)
C19 0.018(3) 0.011(3) 0.021(3) 0.001(2) -0.009(3) -0.001(2)
C20 0.017(3) 0.018(3) 0.026(3) 0.002(3) -0.017(3) -0.001(3)
C21 0.020(4) 0.016(3) 0.032(3) 0.004(3) -0.012(3) -0.001(3)
C22 0.016(3) 0.013(3) 0.022(3) 0.001(2) -0.002(3) -0.002(2)
C23 0.011(4) 0.023(4) 0.042(4) 0.002(3) 0.003(4) -0.004(4)
C24 0.034(5) 0.009(4) 0.051(5) 0.008(3) -0.026(4) 0.002(3)
C25 0.017(4) 0.009(3) 0.008(2) 0.002(2) -0.008(2) 0.001(3)
N26 0.021(3) 0.019(2) 0.0063(17) -0.0010(16) -0.0032(18) -0.004(2)
C27 0.031(4) 0.023(4) 0.007(2) 0.002(3) -0.006(3) -0.006(3)
C28 0.026(4) 0.020(4) 0.009(2) -0.005(2) -0.007(3) -0.007(3)
N29 0.023(3) 0.017(2) 0.0077(17) -0.0035(16) -0.0061(18) -0.004(2)
C30 0.017(3) 0.016(3) 0.011(2) 0.000(2) -0.010(2) -0.005(2)
C31 0.019(3) 0.013(3) 0.007(2) -0.003(2) -0.004(2) -0.002(3)
C32 0.022(4) 0.019(4) 0.019(3) 0.002(3) -0.011(3) -0.002(3)
C33 0.023(3) 0.018(3) 0.007(3) -0.002(2) -0.004(3) -0.007(3)
C34 0.019(3) 0.021(3) 0.011(3) -0.002(2) -0.006(3) -0.011(3)
C35 0.022(4) 0.019(3) 0.024(3) -0.004(2) -0.013(3) -0.003(3)
C36 0.020(3) 0.015(3) 0.025(3) 0.002(2) -0.017(3) 0.000(3)
C37 0.041(6) 0.032(5) 0.061(5) 0.017(4) -0.037(5) -0.008(4)
C38 0.037(5) 0.029(5) 0.019(3) 0.006(3) -0.013(3) -0.025(4)
C39 0.026(3) 0.018(3) 0.008(2) -0.001(2) -0.005(2) -0.010(2)
C40 0.035(4) 0.020(3) 0.017(3) -0.002(3) -0.011(3) -0.009(3)
C41 0.048(5) 0.031(5) 0.037(4) -0.002(4) -0.023(4) 0.008(4)
C42 0.045(4) 0.020(3) 0.021(3) 0.001(3) -0.002(3) -0.018(3)
C43 0.038(4) 0.035(4) 0.022(3) -0.009(3) 0.000(3) -0.023(3)
C44 0.057(5) 0.049(5) 0.042(4) -0.020(4) -0.005(4) -0.036(4)
C45 0.025(4) 0.041(3) 0.017(3) -0.009(3) 0.003(3) -0.023(3)
C46 0.019(3) 0.030(3) 0.010(3) -0.005(3) -0.003(3) -0.009(3)
C47 0.029(6) 0.036(4) 0.020(4) -0.005(4) -0.005(4) 0.003(4)
F56 0.036(5) 0.033(6) 0.032(4) 0.015(4) 0.000(4) -0.002(5)
C57 0.025(4) 0.026(4) 0.019(3) 0.009(3) -0.004(3) -0.002(3)
F58 0.052(7) 0.032(6) 0.026(4) 0.006(4) -0.005(4) -0.005(5)
F59 0.045(6) 0.031(5) 0.052(6) 0.024(5) -0.016(5) 0.006(5)
C60 0.018(3) 0.024(3) 0.010(2) 0.004(2) -0.008(2) 0.005(3)
C61 0.010(3) 0.019(3) 0.011(3) 0.004(2) -0.005(2) -0.003(3)
C62 0.011(3) 0.017(3) 0.009(2) -0.001(2) -0.004(2) -0.002(2)
C63 0.017(4) 0.029(4) 0.010(2) -0.004(2) -0.005(2) -0.009(3)
C64 0.027(4) 0.038(3) 0.007(2) -0.002(2) -0.007(2) -0.003(3)
C65 0.023(4) 0.035(3) 0.010(3) 0.001(3) -0.007(3) 0.001(3)
C66 0.033(4) 0.058(4) 0.010(3) -0.011(3) -0.009(3) -0.008(4)
F67 0.055(7) 0.053(6) 0.045(6) -0.015(5) -0.034(5) -0.001(5)
F68 0.069(8) 0.075(7) 0.037(5) -0.003(5) -0.046(5) -0.005(6)
F69 0.033(6) 0.142(11) 0.038(5) -0.026(6) -0.004(5) -0.040(6)
B70 0.008(3) 0.010(3) 0.012(3) 0.000(2) -0.003(2) 0.001(2)
C71 0.008(3) 0.009(3) 0.019(3) 0.005(2) -0.005(2) -0.001(2)
C72 0.008(3) 0.015(3) 0.019(3) 0.003(2) -0.003(3) 0.000(3)
C73 0.010(3) 0.016(3) 0.018(3) 0.003(2) -0.005(2) -0.002(2)
C74 0.012(3) 0.011(3) 0.030(3) 0.008(2) -0.007(3) -0.004(3)
C75 0.013(3) 0.019(3) 0.046(3) 0.015(3) -0.006(3) -0.004(3)
C76 0.012(3) 0.014(3) 0.029(3) 0.008(3) -0.009(3) -0.002(3)
C77 0.025(4) 0.024(4) 0.085(5) 0.031(4) -0.007(4) 0.001(3)
C81 0.008(3) 0.018(3) 0.021(3) 0.000(3) -0.003(3) -0.002(3)
F82 0.020(5) 0.039(5) 0.026(4) 0.008(4) -0.006(4) -0.017(5)
F83 0.009(4) 0.032(5) 0.023(3) -0.001(3) -0.008(3) -0.004(4)
F84 0.018(5) 0.020(4) 0.040(5) -0.008(4) -0.008(4) 0.002(4)
C85 0.010(3) 0.014(3) 0.014(3) -0.003(2) 0.001(2) -0.002(2)
C86 0.009(3) 0.022(3) 0.011(3) 0.001(2) 0.002(2) -0.006(3)
C87 0.006(3) 0.029(3) 0.017(3) 0.000(2) -0.004(2) -0.001(3)
C88 0.013(3) 0.026(4) 0.015(3) -0.006(3) 0.001(3) 0.003(3)
C89 0.013(3) 0.027(3) 0.018(3) -0.010(2) 0.002(2) 0.003(3)
C90 0.015(3) 0.021(3) 0.014(3) -0.009(2) -0.005(3) 0.000(3)
C91 0.027(4) 0.029(4) 0.031(3) -0.019(3) -0.003(3) 0.002(3)
C95 0.009(3) 0.048(4) 0.035(4) 0.002(3) -0.002(3) -0.004(3)
C99 0.012(3) 0.010(3) 0.010(2) -0.001(2) -0.004(2) -0.002(2)
C100 0.011(3) 0.019(3) 0.015(3) -0.005(2) -0.006(3) -0.002(3)
C101 0.015(3) 0.018(3) 0.011(2) -0.004(2) -0.006(2) -0.002(2)
C104 0.013(3) 0.012(3) 0.012(2) 0.001(2) -0.007(2) -0.005(3)
C105 0.023(4) 0.028(4) 0.027(3) -0.003(3) -0.016(3) -0.005(3)
C109 0.020(4) 0.025(4) 0.022(3) -0.009(3) -0.013(3) 0.005(3)
F110 0.047(7) 0.017(4) 0.056(5) -0.006(4) -0.006(5) 0.001(5)
F111 0.021(4) 0.048(6) 0.032(4) -0.026(4) -0.018(4) 0.008(4)
F112 0.033(6) 0.042(6) 0.033(4) -0.022(4) -0.024(4) 0.019(5)
C114 0.017(3) 0.020(3) 0.016(3) -0.002(3) -0.005(2) -0.001(3)
C115 0.018(3) 0.017(3) 0.018(3) -0.004(2) -0.011(2) -0.004(2)
F200 0.042(7) 0.052(6) 0.089(8) 0.033(6) -0.050(6) -0.022(6)
F201 0.051(7) 0.046(5) 0.063(6) -0.024(5) -0.042(6) 0.024(5)
F202 0.053(8) 0.077(8) 0.027(4) -0.002(5) -0.023(4) 0.009(6)
F300 0.028(6) 0.035(8) 0.044(7) -0.020(6) 0.006(6) 0.003(6)
F301 0.061(10) 0.023(6) 0.049(7) -0.014(5) -0.006(7) 0.004(7)
F302 0.038(7) 0.044(8) 0.059(8) -0.032(6) -0.020(6) 0.011(7)
F310 0.027(8) 0.037(11) 0.060(12) -0.030(9) -0.019(8) 0.004(7)
F311 0.038(9) 0.027(8) 0.048(9) -0.023(7) -0.009(9) 0.003(8)
F312 0.039(10) 0.039(9) 0.039(8) -0.020(7) -0.011(7) 0.012(9)
F400 0.053(8) 0.070(8) 0.082(6) 0.055(6) -0.016(6) 0.011(7)
F401 0.077(10) 0.034(6) 0.131(9) 0.004(7) -0.017(8) 0.019(7)
F402 0.037(6) 0.073(9) 0.159(11) 0.083(8) -0.028(6) -0.005(6)
F500 0.029(7) 0.059(6) 0.100(8) -0.036(6) -0.008(6) -0.007(5)
F501 0.020(5) 0.077(7) 0.095(8) 0.050(6) -0.026(5) -0.024(5)
F502 0.027(6) 0.082(8) 0.035(4) 0.011(4) 0.004(4) -0.030(6)
H12 0.045(12) 0.054(11) 0.019(7) -0.011(7) -0.007(7) 0.029(9)
H11 0.047(13) 0.107(17) 0.035(9) 0.002(9) -0.028(8) -0.031(13)
H41 0.059(10) 0.033(7) 0.044(6) 0.001(5) -0.041(7) 0.007(7)
H42 0.039(8) 0.026(6) 0.026(5) 0.004(4) 0.002(5) 0.010(5)
H51 0.059(10) 0.033(7) 0.044(6) 0.001(5) -0.041(7) 0.007(7)
H52 0.039(8) 0.026(6) 0.026(5) 0.004(4) 0.002(5) 0.010(5)
H101 0.013(6) 0.019(6) 0.045(6) -0.007(5) -0.007(5) 0.007(5)
H121 0.013(6) 0.019(6) 0.045(6) -0.007(5) -0.007(5) 0.007(5)
H141 0.041(13) 0.102(18) 0.050(11) -0.010(11) -0.013(10) -0.033(13)
H142 0.050(13) 0.053(12) 0.041(9) -0.012(8) -0.010(9) -0.014(10)
H143 0.054(14) 0.022(10) 0.082(13) 0.014(10) -0.017(11) -0.011(10)
H191 0.035(8) 0.037(7) 0.057(7) 0.007(6) -0.017(6) -0.009(6)
H211 0.035(8) 0.037(7) 0.057(7) 0.007(6) -0.017(6) -0.009(6)
H271 0.056(9) 0.036(7) 0.021(5) 0.004(5) -0.030(5) 0.004(7)
H272 0.033(7) 0.040(7) 0.032(5) -0.009(5) 0.012(5) -0.003(6)
H281 0.056(9) 0.036(7) 0.021(5) 0.004(5) -0.030(5) 0.004(7)
H282 0.033(7) 0.040(7) 0.032(5) -0.009(5) 0.012(5) -0.003(6)
H331 0.048(9) 0.036(8) 0.043(6) 0.002(5) -0.032(6) 0.003(7)
H351 0.048(9) 0.036(8) 0.043(6) 0.002(5) -0.032(6) 0.003(7)
H421 0.044(9) 0.065(10) 0.048(7) -0.018(7) -0.001(7) -0.009(8)
H451 0.044(9) 0.065(10) 0.048(7) -0.018(7) -0.001(7) -0.009(8)
H471 0.035(13) 0.049(13) 0.112(18) -0.014(12) -0.035(14) 0.009(11)
H472 0.065(14) 0.050(12) 0.049(10) -0.020(9) -0.040(10) 0.029(10)
H473 0.050(14) 0.034(11) 0.075(13) 0.019(9) -0.009(10) -0.003(10)
H61 0.048(7) 0.039(6) 0.031(4) 0.001(4) -0.026(5) -0.005(5)
H63 0.048(7) 0.039(6) 0.031(4) 0.001(4) -0.026(5) -0.005(5)
H65 0.048(7) 0.039(6) 0.031(4) 0.001(4) -0.026(5) -0.005(5)
H72 0.028(6) 0.040(6) 0.047(5) 0.012(4) -0.021(5) -0.012(5)
H74 0.028(6) 0.040(6) 0.047(5) 0.012(4) -0.021(5) -0.012(5)
H76 0.028(6) 0.040(6) 0.047(5) 0.012(4) -0.021(5) -0.012(5)
H86 0.026(6) 0.031(5) 0.033(4) -0.007(4) -0.005(4) 0.006(4)
H88 0.026(6) 0.031(5) 0.033(4) -0.007(4) -0.005(4) 0.006(4)
H90 0.026(6) 0.031(5) 0.033(4) -0.007(4) -0.005(4) 0.006(4)
H100 0.042(6) 0.037(6) 0.023(4) -0.004(4) -0.016(4) -0.004(5)
H104 0.042(6) 0.037(6) 0.023(4) -0.004(4) -0.016(4) -0.004(5)
H114 0.042(6) 0.037(6) 0.023(4) -0.004(4) -0.016(4) -0.004(5)

loop_
_atom_type_symbol
_atom_type_description
_atom_type_scat_dispersion_real
_atom_type_scat_dispersion_imag
_atom_type_scat_source
Ir Ir 0.0000 0.0000 'International Tables Vol C Tables 4.2.6.8 and 6.1.1.4'
B B 0.0000 -0.2130 'International Tables Vol C Tables 4.2.6.8 and 6.1.1.4'
C C 0.0000 0.0000 'International Tables Vol C Tables 4.2.6.8 and 6.1.1.4'
H H 0.0000 0.0000 'International Tables Vol C Tables 4.2.6.8 and 6.1.1.4'
N N 0.0000 0.0000 'International Tables Vol C Tables 4.2.6.8 and 6.1.1.4'
F F 0.0000 0.0000 'International Tables Vol C Tables 4.2.6.8 and 6.1.1.4'

loop_
_geom_angle_atom_site_label_1
_geom_angle_atom_site_label_2
_geom_angle_atom_site_label_3
_geom_angle
C2 Ir1 C25 167.6(4)
C2 Ir1 B600 93.4(6)
C25 Ir1 B600 99.0(6)
C2 Ir1 B610 106.7(8)
C25 Ir1 B610 85.6(8)
B600 Ir1 B610 18.4(7)
C2 Ir1 H12 85.3(6)
C25 Ir1 H12 85.0(6)
B600 Ir1 H12 136.4(9)
B610 Ir1 H12 147.5(11)
C2 Ir1 H11 85.7(7)
C25 Ir1 H11 84.6(6)
B600 Ir1 H11 146.6(11)
B610 Ir1 H11 132.9(12)
H12 Ir1 H11 76.9(12)
C2 Ir1 H60A 95.0(9)
C25 Ir1 H60A 95.3(9)
B600 Ir1 H60A 39.2(9)
B610 Ir1 H60A 28.4(13)
H12 Ir1 H60A 175.6(11)
H11 Ir1 H60A 107.6(12)
C2 Ir1 H60B 93.5(8)
C25 Ir1 H60B 95.6(8)
B600 Ir1 H60B 37.8(11)
B610 Ir1 H60B 51.6(13)
H12 Ir1 H60B 98.6(12)
H11 Ir1 H60B 175.5(14)
H60A Ir1 H60B 76.9(12)
C2 Ir1 H60C 100.3(16)
C25 Ir1 H60C 91.0(16)
B600 Ir1 H60C 21(2)
B610 Ir1 H60C 33(2)
H12 Ir1 H60C 117(2)
H11 Ir1 H60C 165(2)
H60A Ir1 H60C 59(2)
H60B Ir1 H60C 19(2)
C2 Ir1 H60D 100.5(15)
C25 Ir1 H60D 88.5(15)
B600 Ir1 H60D 49.4(16)
B610 Ir1 H60D 35.8(18)
H12 Ir1 H60D 172.0(15)
H11 Ir1 H60D 97.9(19)
H60A Ir1 H60D 11.3(16)
H60B Ir1 H60D 86.6(18)
H60C Ir1 H60D 68(2)
N6 C2 N3 106.8(5)
N6 C2 Ir1 125.0(4)
N3 C2 Ir1 127.8(5)
C2 N3 C16 124.2(5)
C2 N3 C4 114.1(6)
C16 N3 C4 121.2(5)
N3 C4 C5 101.4(5)
N3 C4 H41 108.3(10)
C5 C4 H41 111.3(12)
N3 C4 H42 111.7(13)
C5 C4 H42 113.4(9)
H41 C4 H42 110.3(13)
N6 C5 C4 103.2(6)
N6 C5 H51 111.1(9)
C4 C5 H51 112.0(10)
N6 C5 H52 110.8(11)
C4 C5 H52 112.4(10)
H51 C5 H52 107.5(15)
C2 N6 C7 127.0(5)
C2 N6 C5 113.8(5)
C7 N6 C5 119.0(6)
C8 C7 C13 122.2(6)
C8 C7 N6 119.9(7)
C13 C7 N6 117.8(6)
C10 C8 C7 118.5(7)
C10 C8 C9 120.3(6)
C7 C8 C9 121.2(6)
C8 C9 H91 112.4(19)
C8 C9 H92 107.3(19)
H91 C9 H92 106.7(12)
C8 C9 H93 116.5(19)
H91 C9 H93 107.3(12)
H92 C9 H93 106.0(12)
C8 C9 H94 112.8(17)
H91 C9 H94 36.2(17)
H92 C9 H94 72.4(16)
H93 C9 H94 128(3)
C8 C9 H95 117.9(16)
H91 C9 H95 128(2)
H92 C9 H95 45.1(17)
H93 C9 H95 62.0(18)
H94 C9 H95 106.9(11)
C8 C9 H96 106.0(16)
H91 C9 H96 71(2)
H92 C9 H96 144(2)
H93 C9 H96 46.1(18)
H94 C9 H96 105.8(12)
H95 C9 H96 106.6(12)
C8 C10 C11 121.1(6)
C8 C10 H101 120.1(11)
C11 C10 H101 118.8(10)
C12 C11 C10 119.3(7)
C12 C11 C15 120.2(7)
C10 C11 C15 120.5(6)
C11 C12 C13 122.4(7)
C11 C12 H121 119.0(9)
C13 C12 H121 118.6(8)
C12 C13 C7 116.6(6)
C12 C13 C14 123.1(7)
C7 C13 C14 120.3(7)
C13 C14 H141 109.0(11)
C13 C14 H142 113.2(10)
H141 C14 H142 104.5(17)
C13 C14 H143 112.5(13)
H141 C14 H143 107.0(16)
H142 C14 H143 110.1(16)
C11 C15 H151 111(3)
C11 C15 H152 111(2)
H151 C15 H152 107.1(13)
C11 C15 H153 114(3)
H151 C15 H153 106.5(12)
H152 C15 H153 106.8(12)
C11 C15 H154 113.2(14)
H151 C15 H154 27(3)
H152 C15 H154 82(3)
H153 C15 H154 124(3)
C11 C15 H155 112.2(14)
H151 C15 H155 128(3)
H152 C15 H155 30(3)
H153 C15 H155 80(3)
H154 C15 H155 107.6(11)
C11 C15 H156 110.1(14)
H151 C15 H156 84(3)
H152 C15 H156 129(3)
H153 C15 H156 27(2)
H154 C15 H156 107.3(11)
H155 C15 H156 106.0(10)
C22 C16 C17 122.7(7)
C22 C16 N3 119.2(5)
C17 C16 N3 118.1(7)
C19 C17 C16 117.8(7)
C19 C17 C18 118.5(5)
C16 C17 C18 123.6(7)
C17 C18 H181 104(3)
C17 C18 H182 125(3)
H181 C18 H182 104(3)
C17 C18 H183 111(3)
H181 C18 H183 106(2)
H182 C18 H183 105(3)
C17 C18 H184 111.1(17)
H181 C18 H184 38(2)
H182 C18 H184 121(3)
H183 C18 H184 68(2)
C17 C18 H185 113.0(16)
H181 C18 H185 76(3)
H182 C18 H185 35(2)
H183 C18 H185 134(3)
H184 C18 H185 107(2)
C17 C18 H186 112.8(17)
H181 C18 H186 138(3)
H182 C18 H186 70(2)
H183 C18 H186 43(2)
H184 C18 H186 107.2(16)
H185 C18 H186 105.2(18)
C17 C19 C20 121.4(6)
C17 C19 H191 121.6(13)
C20 C19 H191 117.0(13)
C19 C20 C21 117.7(8)
C19 C20 C24 120.9(6)
C21 C20 C24 121.3(8)
C22 C21 C20 121.5(9)
C22 C21 H211 119.0(10)
C20 C21 H211 119.4(11)
C16 C22 C21 118.4(6)
C16 C22 C23 123.8(7)
C21 C22 C23 117.8(8)
C22 C23 H231 111.3(16)
C22 C23 H232 108.9(15)
H231 C23 H232 107.2(11)
C22 C23 H233 114.4(16)
H231 C23 H233 108.3(12)
H232 C23 H233 106.5(11)
C22 C23 H234 116.7(17)
H231 C23 H234 24(2)
H232 C23 H234 83(2)
H233 C23 H234 121(3)
C22 C23 H235 112.7(17)
H231 C23 H235 127(2)
H232 C23 H235 30(2)
H233 C23 H235 79(2)
H234 C23 H235 106.1(11)
C22 C23 H236 106.7(17)
H231 C23 H236 87(2)
H232 C23 H236 133(2)
H233 C23 H236 29(2)
H234 C23 H236 107.0(12)
H235 C23 H236 107.1(11)
C20 C24 H241 112.7(18)
C20 C24 H242 115.8(19)
H241 C24 H242 107.8(12)
C20 C24 H243 106.1(19)
H241 C24 H243 107.6(12)
H242 C24 H243 106.3(12)
C20 C24 H244 116(2)
H241 C24 H244 47(2)
H242 C24 H244 64(2)
H243 C24 H244 137(3)
C20 C24 H245 103(3)
H241 C24 H245 142(3)
H242 C24 H245 43(2)
H243 C24 H245 72(2)
H244 C24 H245 106.6(12)
C20 C24 H246 117(3)
H241 C24 H246 67(2)
H242 C24 H246 124(3)
H243 C24 H246 41(2)
H244 C24 H246 107.0(13)
H245 C24 H246 106.7(12)
N26 C25 N29 107.0(4)
N26 C25 Ir1 125.8(5)
N29 C25 Ir1 126.9(4)
C25 N26 C39 127.5(4)
C25 N26 C27 113.9(5)
C39 N26 C27 118.3(4)
N26 C27 C28 102.3(5)
N26 C27 H271 112.2(9)
C28 C27 H271 114.0(11)
N26 C27 H272 111.3(12)
C28 C27 H272 109.7(10)
H271 C27 H272 107.3(13)
N29 C28 C27 101.9(5)
N29 C28 H281 109.7(10)
C27 C28 H281 112.8(10)
N29 C28 H282 110.7(9)
C27 C28 H282 115.3(11)
H281 C28 H282 106.4(14)
C25 N29 C30 122.2(4)
C25 N29 C28 113.3(5)
C30 N29 C28 122.5(5)
C31 C30 N29 120.7(7)
C31 C30 C36 121.4(6)
N29 C30 C36 117.7(7)
C30 C31 C33 118.5(8)
C30 C31 C32 122.1(5)
C33 C31 C32 119.4(7)
C31 C32 H321 111.3(15)
C31 C32 H322 114.6(16)
H321 C32 H322 107.5(12)
C31 C32 H323 110.2(16)
H321 C32 H323 107.0(11)
H322 C32 H323 105.9(11)
C31 C32 H324 105(2)
H321 C32 H324 45(2)
H322 C32 H324 71(2)
H323 C32 H324 142(3)
C31 C32 H325 119(3)
H321 C32 H325 128(3)
H322 C32 H325 39.0(18)
H323 C32 H325 68.1(18)
H324 C32 H325 106.7(12)
C31 C32 H326 111(2)
H321 C32 H326 64(2)
H322 C32 H326 134(3)
H323 C32 H326 46(2)
H324 C32 H326 107.3(13)
H325 C32 H326 107.5(12)
C34 C33 C31 122.5(8)
C34 C33 H331 118.5(10)
C31 C33 H331 118.8(11)
C33 C34 C35 117.8(6)
C33 C34 C38 120.5(8)
C35 C34 C38 121.8(8)
C36 C35 C34 121.4(8)
C36 C35 H351 119.4(11)
C34 C35 H351 119.0(10)
C35 C36 C30 117.5(8)
C35 C36 C37 120.6(8)
C30 C36 C37 121.8(6)
C36 C37 H371 102(3)
C36 C37 H372 109(2)
H371 C37 H372 106.8(12)
C36 C37 H373 123(3)
H371 C37 H373 107.2(13)
H372 C37 H373 108.1(13)
C36 C37 H374 116.5(19)
H371 C37 H374 29(2)
H372 C37 H374 79(2)
H373 C37 H374 112(4)
C36 C37 H375 118.1(18)
H371 C37 H375 134(3)
H372 C37 H375 41.4(18)
H373 C37 H375 70(2)
H374 C37 H375 107.6(12)
C36 C37 H376 101(2)
H371 C37 H376 87(3)
H372 C37 H376 143(2)
H373 C37 H376 35(2)
H374 C37 H376 107.0(12)
H375 C37 H376 105.2(11)
C34 C38 H381 108.7(14)
C34 C38 H382 113.0(14)
H381 C38 H382 107.4(11)
C34 C38 H383 112.5(13)
H381 C38 H383 106.6(11)
H382 C38 H383 108.3(11)
C34 C38 H384 111.8(16)
H381 C38 H384 33.2(18)
H382 C38 H384 76.3(18)
H383 C38 H384 129(2)
C34 C38 H385 108.4(17)
H381 C38 H385 135(2)
H382 C38 H385 33.6(17)
H383 C38 H385 81(2)
H384 C38 H385 108.5(12)
C34 C38 H386 111.4(17)
H381 C38 H386 80.8(19)
H382 C38 H386 129(2)
H383 C38 H386 28(2)
H384 C38 H386 109.3(12)
H385 C38 H386 107.4(12)
C46 C39 C40 122.0(6)
C46 C39 N26 118.5(7)
C40 C39 N26 119.4(8)
C39 C40 C42 118.1(9)
C39 C40 C41 121.9(6)
C42 C40 C41 120.0(8)
C40 C41 H411 114(2)
C40 C41 H412 111(2)
H411 C41 H412 107.1(12)
C40 C41 H413 111(2)
H411 C41 H413 106.0(12)
H412 C41 H413 107.3(12)
C40 C41 H414 116(3)
H411 C41 H414 40(2)
H412 C41 H414 70(2)
H413 C41 H414 131(3)
C40 C41 H415 113(3)
H411 C41 H415 132(3)
H412 C41 H415 43(2)
H413 C41 H415 67(2)
H414 C41 H415 107.3(13)
C40 C41 H416 107(3)
H411 C41 H416 71(2)
H412 C41 H416 138(3)
H413 C41 H416 41.4(19)
H414 C41 H416 107.5(13)
H415 C41 H416 106.0(12)
C43 C42 C40 119.8(9)
C43 C42 H421 123.4(14)
C40 C42 H421 116.8(15)
C45 C43 C42 120.2(7)
C45 C43 C44 121.0(10)
C42 C43 C44 118.8(9)
C43 C44 H441 113.6(19)
C43 C44 H442 111.8(19)
H441 C44 H442 107.6(12)
C43 C44 H443 109(2)
H441 C44 H443 106.4(12)
H442 C44 H443 108.2(12)
C43 C44 H444 113(2)
H441 C44 H444 36(2)
H442 C44 H444 75(2)
H443 C44 H444 133(3)
C43 C44 H445 110(2)
H441 C44 H445 132(3)
H442 C44 H445 35(2)
H443 C44 H445 77(2)
H444 C44 H445 107.3(12)
C43 C44 H446 113(2)
H441 C44 H446 74(2)
H442 C44 H446 130(3)
H443 C44 H446 35(2)
H444 C44 H446 106.9(12)
H445 C44 H446 107.1(12)
C43 C45 C46 122.3(10)
C43 C45 H451 122.9(10)
C46 C45 H451 114.7(11)
C45 C46 C39 117.6(8)
C45 C46 C47 122.2(9)
C39 C46 C47 120.1(7)
C46 C47 H471 110.9(12)
C46 C47 H472 114.4(15)
H471 C47 H472 103.9(17)
C46 C47 H473 114.0(13)
H471 C47 H473 108.3(19)
H472 C47 H473 104.6(16)
F59 C57 F56 105.1(9)
F59 C57 F58 104.7(10)
F56 C57 F58 104.5(8)
F59 C57 C60 114.3(9)
F56 C57 C60 114.2(8)
F58 C57 C60 113.0(7)
C65 C60 C61 121.6(7)
C65 C60 C57 119.3(8)
C61 C60 C57 119.1(7)
C62 C61 C60 121.3(6)
C62 C61 H61 119.3(11)
C60 C61 H61 119.4(11)
C63 C62 C61 116.4(7)
C63 C62 B70 120.3(6)
C61 C62 B70 123.2(6)
C62 C63 C64 122.4(7)
C62 C63 H63 119.1(12)
C64 C63 H63 118.5(11)
C63 C64 C65 120.8(7)
C63 C64 C66 119.1(7)
C65 C64 C66 120.0(8)
C60 C65 C64 117.5(8)
C60 C65 H65 120.5(10)
C64 C65 H65 122.0(10)
F69 C66 F67 103.6(10)
F69 C66 F68 109.8(12)
F67 C66 F68 104.0(9)
F69 C66 C64 112.8(7)
F67 C66 C64 113.2(10)
F68 C66 C64 112.7(9)
C71 B70 C99 105.6(5)
C71 B70 C62 111.1(7)
C99 B70 C62 112.9(6)
C71 B70 C85 110.3(6)
C99 B70 C85 113.3(7)
C62 B70 C85 103.7(5)
C76 C71 C72 116.0(6)
C76 C71 B70 122.6(7)
C72 C71 B70 121.2(7)
C73 C72 C71 122.8(8)
C73 C72 H72 117.5(10)
C71 C72 H72 119.7(9)
C74 C73 C72 120.2(8)
C74 C73 C81 120.2(5)
C72 C73 C81 119.5(8)
C73 C74 C75 118.2(6)
C73 C74 H74 121.8(14)
C75 C74 H74 119.8(14)
C74 C75 C76 120.1(8)
C74 C75 C77 118.1(6)
C76 C75 C77 121.7(8)
C71 C76 C75 122.5(8)
C71 C76 H76 118.9(10)
C75 C76 H76 118.6(11)
F401 C77 F400 105.4(12)
F401 C77 F402 107.6(14)
F400 C77 F402 109.4(14)
F401 C77 C75 110.8(13)
F400 C77 C75 110.4(10)
F402 C77 C75 112.9(8)
F83 C81 F82 108.2(7)
F83 C81 F84 107.4(9)
F82 C81 F84 106.2(7)
F83 C81 C73 111.1(6)
F82 C81 C73 112.2(9)
F84 C81 C73 111.4(7)
C90 C85 C86 115.2(6)
C90 C85 B70 121.9(6)
C86 C85 B70 122.7(6)
C87 C86 C85 122.6(6)
C87 C86 H86 118.1(10)
C85 C86 H86 119.3(10)
C88 C87 C86 120.2(7)
C88 C87 C95 118.8(7)
C86 C87 C95 121.0(6)
C89 C88 C87 117.6(7)
C89 C88 H88 121.5(10)
C87 C88 H88 120.9(10)
C88 C89 C90 122.4(6)
C88 C89 C91 119.1(6)
C90 C89 C91 118.4(6)
C89 C90 C85 121.8(6)
C89 C90 H90 120.9(9)
C85 C90 H90 117.0(10)
F301 C91 F302 112.0(13)
F301 C91 F312 130.3(18)
F302 C91 F312 31.6(14)
F301 C91 F311 43(2)
F302 C91 F311 70(2)
F312 C91 F311 95(2)
F301 C91 F310 77(2)
F302 C91 F310 123.8(19)
F312 C91 F310 99(2)
F311 C91 F310 106(2)
F301 C91 F300 108.2(13)
F302 C91 F300 104.4(13)
F312 C91 F300 73.8(18)
F311 C91 F300 127.3(17)
F310 C91 F300 32.4(17)
F301 C91 C89 111.4(9)
F302 C91 C89 109.7(10)
F312 C91 C89 113.7(16)
F311 C91 C89 120.3(14)
F310 C91 C89 118.2(17)
F300 C91 C89 110.9(10)
F502 C95 F500 105.0(10)
F502 C95 F501 105.5(11)
F500 C95 F501 108.4(13)
F502 C95 C87 113.2(9)
F500 C95 C87 113.1(9)
F501 C95 C87 111.1(9)
C100 C99 C104 116.9(6)
C100 C99 B70 121.2(7)
C104 C99 B70 121.8(7)
C101 C100 C99 122.0(8)
C101 C100 H100 118.5(10)
C99 C100 H100 119.5(9)
C114 C101 C100 120.3(7)
C114 C101 C109 119.6(6)
C100 C101 C109 120.0(8)
C115 C104 C99 120.3(7)
C115 C104 H104 118.8(12)
C99 C104 H104 120.9(10)
F201 C105 F202 104.2(11)
F201 C105 F200 109.4(10)
F202 C105 F200 103.6(9)
F201 C105 C115 114.9(7)
F202 C105 C115 111.4(9)
F200 C105 C115 112.4(9)
F110 C109 F111 108.5(10)
F110 C109 F112 105.5(7)
F111 C109 F112 106.1(7)
F110 C109 C101 111.2(7)
F111 C109 C101 111.9(7)
F112 C109 C101 113.4(9)
C101 C114 C115 118.5(6)
C101 C114 H114 119.8(13)
C115 C114 H114 121.7(13)
C104 C115 C114 121.9(8)
C104 C115 C105 121.0(7)
C114 C115 C105 117.1(6)
N601 B600 Ir1 171.1(13)
N601 B600 H60A 115(2)
Ir1 B600 H60A 62.3(17)
N601 B600 H60B 122.5(18)
Ir1 B600 H60B 60.7(15)
H60A B600 H60B 123(3)
N601 B600 H60C 130(4)
Ir1 B600 H60C 56(4)
H60A B600 H60C 114(4)
H60B B600 H60C 17(4)
N601 B600 H60D 118(3)
Ir1 B600 H60D 59(2)
H60A B600 H60D 7(2)
H60B B600 H60D 119(3)
H60C B600 H60D 109(4)
B600 N601 C603 121.8(12)
B600 N601 C602 126.4(11)
C603 N601 C602 111.6(10)
B600 N601 H61A 77(2)
C603 N601 H61A 115.7(19)
C602 N601 H61A 86(2)
B600 N601 H62F 125(2)
C603 N601 H62F 30(2)
C602 N601 H62F 98(2)
H61A N601 H62F 144(2)
N601 C602 H62A 109(2)
N601 C602 H62B 107(2)
H62A C602 H62B 110.0(14)
N601 C602 H62C 112(2)
H62A C602 H62C 109.2(14)
H62B C602 H62C 110.0(14)
N601 C602 H63D 142(3)
H62A C602 H63D 44(3)
H62B C602 H63D 72(3)
H62C C602 H63D 104(4)
N601 C602 H63F 117(4)
H62A C602 H63F 125(4)
H62B C602 H63F 84(3)
H62C C602 H63F 27(3)
H63D C602 H63F 101(4)
N601 C603 H63A 108.2(19)
N601 C603 H63B 108(2)
H63A C603 H63B 110.6(13)
N601 C603 H63C 110.5(19)
H63A C603 H63C 110.5(13)
H63B C603 H63C 109.3(14)
N601 C603 H62D 80(2)
H63A C603 H62D 32(2)
H63B C603 H62D 136(3)
H63C C603 H62D 107(3)
N601 C603 H62E 82(3)
H63A C603 H62E 80(3)
H63B C603 H62E 50(3)
H63C C603 H62E 159(3)
H62D C603 H62E 91(3)
N601 C603 H62F 71(4)
H63A C603 H62F 131(5)
H63B C603 H62F 116(4)
H63C C603 H62F 40(4)
H62D C603 H62F 107(4)
H62E C603 H62F 143(5)
N611 B610 Ir1 125(2)
N611 B610 H60A 94(2)
Ir1 B610 H60A 57(3)
N611 B610 H60C 105(3)
Ir1 B610 H60C 52(3)
H60A B610 H60C 104(5)
N611 B610 H60D 105(3)
Ir1 B610 H60D 58(3)
H60A B610 H60D 14(3)
H60C B610 H60D 109(5)
N611 B610 H60E 111(4)
Ir1 B610 H60E 124(3)
H60A B610 H60E 121(3)
H60C B610 H60E 117(4)
H60D B610 H60E 109(4)
C613 N611 C612 113(2)
C613 N611 B610 106(2)
C612 N611 B610 109.4(19)
C613 N611 H61A 123(3)
C612 N611 H61A 95(3)
B610 N611 H61A 111(4)
N611 C612 H63A 141(3)
N611 C612 H63B 129(2)
H63A C612 H63B 83(2)
N611 C612 H63C 128(2)
H63A C612 H63C 80(2)
H63B C612 H63C 69.1(13)
N611 C612 H62D 105(3)
H63A C612 H62D 39(3)
H63B C612 H62D 122(3)
H63C C612 H62D 94(3)
N611 C612 H62E 114(3)
H63A C612 H62E 78(4)
H63B C612 H62E 36(3)
H63C C612 H62E 103(3)
H62D C612 H62E 109.5(15)
N611 C612 H62F 109(3)
H63A C612 H62F 101(4)
H63B C612 H62F 73(3)
H63C C612 H62F 21(3)
H62D C612 H62F 109.9(16)
H62E C612 H62F 109.1(15)
N611 C613 H62A 79(2)
N611 C613 H62B 86(5)
H62A C613 H62B 125(4)
N611 C613 H62C 104(3)
H62A C613 H62C 80.9(18)
H62B C613 H62C 154(4)
N611 C613 H63D 107(4)
H62A C613 H63D 36(3)
H62B C613 H63D 105(4)
H62C C613 H63D 96(4)
N611 C613 H63E 105(4)
H62A C613 H63E 141(3)
H62B C613 H63E 23(5)
H62C C613 H63E 133(3)
H63D C613 H63E 110.5(16)
N611 C613 H63F 115(4)
H62A C613 H63F 103(3)
H62B C613 H63F 131(4)
H62C C613 H63F 23(3)
H63D C613 H63F 109.4(16)
H63E C613 H63F 110.3(16)

loop_
_geom_bond_atom_site_label_1
_geom_bond_atom_site_label_2
_geom_bond_distance
Ir1 C2 2.036(7)
Ir1 C25 2.042(6)
Ir1 B600 2.07(2)
Ir1 B610 2.21(4)
Ir1 H12 1.53(2)
Ir1 H11 1.544(18)
Ir1 H60A 1.87(4)
Ir1 H60B 1.82(3)
Ir1 H60C 1.75(6)
Ir1 H60D 1.88(7)
C2 N6 1.341(9)
C2 N3 1.352(7)
N3 C16 1.435(9)
N3 C4 1.484(9)
C4 C5 1.526(10)
C4 H41 1.09(2)
C4 H42 1.101(16)
C5 N6 1.471(7)
C5 H51 1.13(3)
C5 H52 1.074(16)
N6 C7 1.432(8)
C7 C8 1.398(9)
C7 C13 1.408(11)
C8 C10 1.385(10)
C8 C9 1.492(11)
C9 H91 1.095(7)
C9 H92 1.097(7)
C9 H93 1.095(7)
C9 H94 1.096(7)
C9 H95 1.096(7)
C9 H96 1.098(7)
C10 C11 1.388(12)
C10 H101 1.079(16)
C11 C12 1.382(9)
C11 C15 1.516(9)
C12 C13 1.395(9)
C12 H121 1.121(18)
C13 C14 1.492(10)
C14 H141 1.11(3)
C14 H142 1.06(2)
C14 H143 1.07(3)
C15 H151 1.095(8)
C15 H152 1.095(7)
C15 H153 1.095(7)
C15 H154 1.091(7)
C15 H155 1.098(7)
C15 H156 1.095(7)
C16 C22 1.367(12)
C16 C17 1.409(8)
C17 C19 1.391(11)
C17 C18 1.513(12)
C18 H181 1.100(8)
C18 H182 1.12(4)
C18 H183 1.09(3)
C18 H184 1.08(2)
C18 H185 1.10(3)
C18 H186 1.11(2)
C19 C20 1.410(12)
C19 H191 1.090(16)
C20 C21 1.415(9)
C20 C24 1.513(12)
C21 C22 1.392(12)
C21 H211 1.05(3)
C22 C23 1.494(8)
C23 H231 1.093(7)
C23 H232 1.096(7)
C23 H233 1.092(7)
C23 H234 1.098(7)
C23 H235 1.096(7)
C23 H236 1.095(7)
C24 H241 1.093(7)
C24 H242 1.095(7)
C24 H243 1.095(7)
C24 H244 1.096(8)
C24 H245 1.096(7)
C24 H246 1.094(7)
C25 N26 1.339(7)
C25 N29 1.363(8)
N26 C39 1.436(8)
N26 C27 1.465(8)
C27 C28 1.535(9)
C27 H271 1.05(2)
C27 H272 1.12(2)
C28 N29 1.469(7)
C28 H281 1.09(2)
C28 H282 1.08(2)
N29 C30 1.417(7)
C30 C31 1.367(11)
C30 C36 1.424(12)
C31 C33 1.400(8)
C31 C32 1.513(11)
C32 H321 1.094(7)
C32 H322 1.098(7)
C32 H323 1.095(7)
C32 H324 1.096(7)
C32 H325 1.095(7)
C32 H326 1.093(7)
C33 C34 1.379(12)
C33 H331 1.15(2)
C34 C35 1.407(13)
C34 C38 1.508(8)
C35 C36 1.403(9)
C35 H351 1.09(3)
C36 C37 1.487(13)
C37 H371 1.095(7)
C37 H372 1.094(7)
C37 H373 1.091(7)
C37 H374 1.095(7)
C37 H375 1.096(7)
C37 H376 1.100(7)
C38 H381 1.097(7)
C38 H382 1.090(7)
C38 H383 1.094(7)
C38 H384 1.088(7)
C38 H385 1.093(7)
C38 H386 1.092(7)
C39 C46 1.391(12)
C39 C40 1.405(12)
C40 C42 1.407(10)
C40 C41 1.497(13)
C41 H411 1.096(7)
C41 H412 1.094(7)
C41 H413 1.097(7)
C41 H414 1.094(8)
C41 H415 1.097(7)
C41 H416 1.096(7)
C42 C43 1.388(15)
C42 H421 1.03(3)
C43 C45 1.369(13)
C43 C44 1.513(10)
C44 H441 1.093(7)
C44 H442 1.091(7)
C44 H443 1.096(7)
C44 H444 1.095(7)
C44 H445 1.095(7)
C44 H446 1.094(7)
C45 C46 1.380(10)
C45 H451 1.16(3)
C46 C47 1.504(13)
C47 H471 1.08(3)
C47 H472 1.08(2)
C47 H473 1.092(19)
F56 C57 1.337(11)
C57 F59 1.313(16)
C57 F58 1.364(12)
C57 C60 1.485(11)
C60 C65 1.369(11)
C60 C61 1.412(11)
C61 C62 1.402(9)
C61 H61 1.074(19)
C62 C63 1.386(10)
C62 B70 1.653(13)
C63 C64 1.394(12)
C63 H63 1.098(19)
C64 C65 1.404(11)
C64 C66 1.483(11)
C65 H65 1.08(2)
C66 F69 1.309(12)
C66 F67 1.330(15)
C66 F68 1.334(15)
B70 C71 1.641(9)
B70 C99 1.640(10)
B70 C85 1.652(11)
C71 C76 1.362(11)
C71 C72 1.400(12)
C72 C73 1.396(8)
C72 H72 1.15(2)
C73 C74 1.377(12)
C73 C81 1.501(12)
C74 C75 1.394(12)
C74 H74 1.092(15)
C75 C76 1.417(9)
C75 C77 1.512(14)
C76 H76 1.04(2)
C77 F401 1.305(18)
C77 F400 1.320(15)
C77 F402 1.32(2)
C81 F83 1.326(11)
C81 F82 1.332(9)
C81 F84 1.338(12)
C85 C90 1.408(9)
C85 C86 1.414(9)
C86 C87 1.403(10)
C86 H86 1.106(16)
C87 C88 1.396(10)
C87 C95 1.473(10)
C88 C89 1.385(11)
C88 H88 1.062(18)
C89 C90 1.381(10)
C89 C91 1.492(10)
C90 H90 1.102(18)
C91 F301 1.336(12)
C91 F302 1.336(13)
C91 F312 1.340(15)
C91 F311 1.349(14)
C91 F310 1.346(15)
C91 F300 1.353(11)
C95 F502 1.316(12)
C95 F500 1.323(14)
C95 F501 1.316(17)
C99 C100 1.399(11)
C99 C104 1.434(12)
C100 C101 1.397(9)
C100 H100 1.08(3)
C101 C114 1.394(12)
C101 C109 1.479(12)
C104 C115 1.382(9)
C104 H104 1.04(2)
C105 F201 1.325(15)
C105 F202 1.336(12)
C105 F200 1.333(12)
C105 C115 1.496(13)
C109 F110 1.311(12)
C109 F111 1.326(13)
C109 F112 1.337(11)
C114 C115 1.392(11)
C114 H114 1.116(16)
B600 N601 1.40(2)
B600 H60A 1.33(3)
B600 H60B 1.28(4)
B600 H60C 0.76(8)
B600 H60D 1.66(5)
N601 C603 1.505(14)
N601 C602 1.513(15)
C602 H62A 1.060(13)
C602 H62B 1.057(13)
C602 H62C 1.059(13)
C603 H63A 1.057(13)
C603 H63B 1.059(13)
C603 H63C 1.060(13)
B610 N611 1.55(4)
B610 H60A 1.06(5)
B610 H60C 1.20(8)
B610 H60D 1.30(6)
B610 H60E 1.13(6)
N611 C613 1.514(17)
N611 C612 1.538(18)
N611 H61A 0.98(7)
C612 H62D 1.060(14)
C612 H62E 1.060(14)
C612 H62F 1.061(14)
C613 H63D 1.059(14)
C613 H63E 1.058(14)
C613 H63F 1.059(14)
